data_2015582
loop_
_publ_author_name
'Goforth, Andrea M.'
'Tershansy, Meredith A.'
'Smith, Mark D.'
'Peterson Jr, LeRoy'
'Loye, Hans-Conrad zur'

_publ_section_title
;
 Tetrakis[2-(2-pyridyl)pyridinium]
 tetra-\m~3~-iodo-hexa-\m~2~-iodo-dodecaiodohexabismuthate and
 bis[tris(2,2'-bipyridine)ruthenium(II)]
 di-\m~4~-iodo-octa-\m~2~-iodo-dodecaiodohexabismuthate
;
_journal_coeditor_code SQ3025
_journal_issue 9
_journal_name_full 'Acta Crystallographica Section C'
_journal_page_first m381
_journal_page_last m385
_journal_paper_doi 10.1107/S0108270106025972
_journal_volume 62
_journal_year 2006
_chemical_formula_iupac '(C10 H9 N2)4 [Bi6 I22]'
_chemical_formula_moiety '4C10 H9 N2 + , Bi6 I22 4-'
_chemical_formula_sum 'C40 H36 Bi6 I22 N8'
_chemical_formula_weight 4674.45
_chemical_name_systematic
;
Tetrakis[2-(2-pyridyl)pyridinium]
tetra-\m~3~-iodo-hexa-\m~2~-iodo-dodecaiodohexabismuthate
;
_space_group_IT_number 2
_symmetry_cell_setting triclinic
_symmetry_space_group_name_Hall '-P 1'
_symmetry_space_group_name_H-M 'P -1'
_atom_sites_solution_hydrogens geom
_atom_sites_solution_primary direct
_atom_sites_solution_secondary difmap
_audit_creation_method SHELXL97
_cell_angle_alpha 78.7780(10)
_cell_angle_beta 79.5200(10)
_cell_angle_gamma 66.0230(10)
_cell_formula_units_Z 1
_cell_length_a 11.3334(6)
_cell_length_b 12.9913(7)
_cell_length_c 15.7999(9)
_cell_measurement_reflns_used 8486
_cell_measurement_temperature 150.0(10)
_cell_measurement_theta_max 27.694
_cell_measurement_theta_min 2.316
_cell_volume 2071.2(2)
_computing_cell_refinement 'SAINT-Plus (Bruker, 2001)'
_computing_data_collection 'SMART (Bruker, 2001)'
_computing_data_reduction SAINT-Plus
_computing_molecular_graphics 'SHELXTL (Bruker, 2000)'
_computing_publication_material SHELXTL
_computing_structure_refinement 'SHELXL97 (Sheldrick, 1997)'
_computing_structure_solution 'SHELXS97 (Sheldrick, 1997)'
_diffrn_ambient_temperature 150.0(10)
_diffrn_measured_fraction_theta_full 0.998
_diffrn_measured_fraction_theta_max 0.998
_diffrn_measurement_device_type 'Bruker SMART APEX CCD area-detector'
_diffrn_measurement_method \w
_diffrn_radiation_monochromator graphite
_diffrn_radiation_source 'fine-focus sealed tube'
_diffrn_radiation_type MoK\a
_diffrn_radiation_wavelength 0.71073
_diffrn_reflns_av_R_equivalents 0.0394
_diffrn_reflns_av_sigmaI/netI 0.0445
_diffrn_reflns_limit_h_max 14
_diffrn_reflns_limit_h_min -14
_diffrn_reflns_limit_k_max 16
_diffrn_reflns_limit_k_min -17
_diffrn_reflns_limit_l_max 20
_diffrn_reflns_limit_l_min -20
_diffrn_reflns_number 27864
_diffrn_reflns_theta_full 27.72
_diffrn_reflns_theta_max 27.72
_diffrn_reflns_theta_min 1.73
_diffrn_standards_decay_% 0
_exptl_absorpt_coefficient_mu 20.930
_exptl_absorpt_correction_T_max 1.0000
_exptl_absorpt_correction_T_min 0.5006
_exptl_absorpt_correction_type multi-scan
_exptl_absorpt_process_details '(SADABS; Bruker, 2001)'
_exptl_crystal_colour orange
_exptl_crystal_density_diffrn 3.748
_exptl_crystal_density_meas 0
_exptl_crystal_density_method 'not measured'
_exptl_crystal_description block
_exptl_crystal_F_000 1996
_exptl_crystal_size_max 0.12
_exptl_crystal_size_mid 0.11
_exptl_crystal_size_min 0.08
_refine_diff_density_max 1.832
_refine_diff_density_min -2.898
_refine_ls_extinction_method none
_refine_ls_goodness_of_fit_ref 1.033
_refine_ls_hydrogen_treatment constr
_refine_ls_matrix_type full
_refine_ls_number_parameters 223
_refine_ls_number_reflns 9709
_refine_ls_number_restraints 0
_refine_ls_restrained_S_all 1.033
_refine_ls_R_factor_all 0.0436
_refine_ls_R_factor_gt 0.0356
_refine_ls_shift/su_max 0.001
_refine_ls_shift/su_mean 0.000
_refine_ls_structure_factor_coef Fsqd
_refine_ls_weighting_details 'calc w = 1/[\s^2^(Fo^2^)+(0.0369P)^2^+1.7243P] where P=(Fo^2^+2Fc^2^)/3'
_refine_ls_weighting_scheme calc
_refine_ls_wR_factor_gt 0.0816
_refine_ls_wR_factor_ref 0.0851
_reflns_number_gt 8250
_reflns_number_total 9709
_reflns_threshold_expression I>2\s(I)
_cod_data_source_file sq3025.cif
_cod_data_source_block I
_cod_depositor_comments
;
The following automatic conversions were performed:
'_symmetry_cell_setting' value 'Triclinic' changed to 'triclinic'
according to '/home/saulius/struct/CIF-dictionaries/cif_core.dic'
dictionary named 'cif_core.dic' version 2.4.1 from 2010-06-29.

Automatic conversion script
Id: cif_fix_enum 1527 2010-12-29 10:47:43Z saulius 

The following automatic conversions were performed:

'_symmetry_cell_setting' value 'Triclinic' changed to 'triclinic'
according to /home/saulius/struct/CIF-dictionaries/cif_core.dic
dictionary named 'cif_core.dic' version 2.4.1 from 2010-06-29.

Automatic conversion script
Id: cif_fix_values 1715 2011-07-08 13:25:40Z adriana 
;
_cod_database_code 2015582
_cod_database_fobs_code 2015582

loop_
_symmetry_equiv_pos_as_xyz
'x, y, z'
'-x, -y, -z'

loop_
_atom_site_type_symbol
_atom_site_label
_atom_site_fract_x
_atom_site_fract_y
_atom_site_fract_z
_atom_site_U_iso_or_equiv
_atom_site_adp_type
_atom_site_calc_flag
_atom_site_refinement_flags
_atom_site_occupancy
Bi Bi1 0.19109(3) 0.17040(2) 0.190490(18) 0.01939(7) Uani d . 1
Bi Bi2 0.62188(3) -0.06638(2) 0.244952(17) 0.01877(7) Uani d . 1
Bi Bi3 0.28086(2) 0.11827(2) 0.473134(17) 0.01844(7) Uani d . 1
I I1 0.28566(6) 0.25786(5) 0.02151(3) 0.03366(13) Uani d . 1
I I2 0.01213(5) 0.09132(4) 0.14214(3) 0.02739(12) Uani d . 1
I I3 0.00622(5) 0.39492(4) 0.22357(4) 0.03144(13) Uani d . 1
I I4 0.73211(5) 0.01627(4) 0.08179(3) 0.02918(12) Uani d . 1
I I5 0.41292(5) -0.08997(4) 0.17011(4) 0.02722(12) Uani d . 1
I I6 0.41409(4) 0.19590(4) 0.28983(3) 0.02060(10) Uani d . 1
I I7 0.09823(5) 0.06735(4) 0.39344(3) 0.02522(11) Uani d . 1
I I8 0.10872(5) 0.34867(4) 0.49082(4) 0.03088(12) Uani d . 1
I I9 0.79429(5) -0.30062(4) 0.24246(3) 0.02700(12) Uani d . 1
I I10 0.49434(4) -0.14591(4) 0.44488(3) 0.02090(10) Uani d . 1
I I11 0.18747(5) 0.02127(4) 0.64927(3) 0.02305(11) Uani d . 1
C C1 0.1220(12) 0.5950(10) 0.0593(8) 0.068(3) Uiso d . 1
H H1 0.0780 0.5523 0.0464 0.082 Uiso calc R 1
C C2 0.0639(11) 0.7007(9) 0.0590(7) 0.057(3) Uiso d . 1
H H2 -0.0238 0.7356 0.0465 0.069 Uiso calc R 1
C C3 0.1188(10) 0.7637(9) 0.0750(7) 0.051(3) Uiso d . 1
H H3 0.0712 0.8431 0.0748 0.061 Uiso calc R 1
C C4 0.2607(10) 0.7101(9) 0.0942(7) 0.051(3) Uiso d . 1
H H4 0.3053 0.7537 0.1047 0.061 Uiso calc R 1
C C5 0.3173(8) 0.5967(7) 0.0952(5) 0.0280(17) Uiso d . 1
C C6 0.4523(8) 0.5254(7) 0.1134(5) 0.0279(17) Uiso d . 1
C C7 0.5290(8) 0.5714(7) 0.1336(5) 0.0287(17) Uiso d . 1
H H7 0.4979 0.6510 0.1347 0.034 Uiso calc R 1
C C8 0.6522(8) 0.5024(7) 0.1526(6) 0.0335(19) Uiso d . 1
H H8 0.7081 0.5331 0.1668 0.040 Uiso calc R 1
C C9 0.6937(9) 0.3858(8) 0.1508(6) 0.038(2) Uiso d . 1
H H9 0.7781 0.3354 0.1647 0.045 Uiso calc R 1
C C10 0.6111(9) 0.3459(8) 0.1287(6) 0.039(2) Uiso d . 1
H H10 0.6405 0.2667 0.1264 0.047 Uiso calc R 1
C C11 0.7215(12) 0.4664(10) 0.4173(8) 0.064(3) Uiso d . 1
H H11 0.7782 0.4956 0.4323 0.076 Uiso calc R 1
C C12 0.7590(14) 0.3534(12) 0.4160(9) 0.083(4) Uiso d . 1
H H12 0.8434 0.3035 0.4301 0.100 Uiso calc R 1
C C13 0.6861(15) 0.3128(14) 0.3969(10) 0.092(5) Uiso d . 1
H H13 0.7167 0.2329 0.3974 0.110 Uiso calc R 1
C C14 0.5621(10) 0.3803(8) 0.3748(7) 0.046(2) Uiso d . 1
H H14 0.5094 0.3471 0.3596 0.055 Uiso calc R 1
C C15 0.5180(8) 0.4915(7) 0.3753(6) 0.0349(19) Uiso d . 1
C C16 0.3853(8) 0.5605(7) 0.3534(6) 0.035(2) Uiso d . 1
C C17 0.3095(8) 0.5126(7) 0.3360(5) 0.0275(17) Uiso d . 1
H H17 0.3416 0.4326 0.3371 0.033 Uiso calc R 1
C C18 0.1876(10) 0.5778(9) 0.3168(7) 0.047(2) Uiso d . 1
H H18 0.1353 0.5421 0.3046 0.057 Uiso calc R 1
C C19 0.1387(11) 0.6885(9) 0.3144(7) 0.057(3) Uiso d . 1
H H19 0.0522 0.7321 0.3013 0.068 Uiso calc R 1
C C20 0.2115(12) 0.7386(11) 0.3304(8) 0.065(3) Uiso d . 1
H H20 0.1751 0.8190 0.3282 0.078 Uiso calc R 1
N N1 0.2474(7) 0.5410(6) 0.0781(5) 0.0417(18) Uiso d . 1
N N2 0.4892(7) 0.4133(6) 0.1099(5) 0.0403(18) Uiso d . 1
N N3 0.5952(8) 0.5402(7) 0.3956(5) 0.048(2) Uiso d . 1
N N4 0.3409(10) 0.6788(9) 0.3508(7) 0.069(3) Uiso d . 1

loop_
_atom_site_aniso_label
_atom_site_aniso_U_11
_atom_site_aniso_U_22
_atom_site_aniso_U_33
_atom_site_aniso_U_12
_atom_site_aniso_U_13
_atom_site_aniso_U_23
Bi1 0.01891(14) 0.01941(14) 0.01990(14) -0.00701(11) -0.00221(11) -0.00359(11)
Bi2 0.01805(14) 0.01862(14) 0.01875(14) -0.00573(11) -0.00083(10) -0.00465(10)
Bi3 0.01800(14) 0.01872(14) 0.01782(14) -0.00593(11) -0.00155(10) -0.00371(10)
I1 0.0460(3) 0.0380(3) 0.0234(3) -0.0261(3) 0.0051(2) -0.0050(2)
I2 0.0282(3) 0.0342(3) 0.0263(3) -0.0180(2) -0.0037(2) -0.0047(2)
I3 0.0276(3) 0.0222(3) 0.0388(3) -0.0032(2) -0.0012(2) -0.0078(2)
I4 0.0370(3) 0.0328(3) 0.0222(3) -0.0202(2) 0.0012(2) -0.0027(2)
I5 0.0215(2) 0.0238(2) 0.0384(3) -0.0059(2) -0.0076(2) -0.0115(2)
I6 0.0205(2) 0.0206(2) 0.0211(2) -0.00879(19) -0.00040(18) -0.00368(18)
I7 0.0260(3) 0.0334(3) 0.0218(2) -0.0173(2) -0.0046(2) -0.0014(2)
I8 0.0332(3) 0.0207(2) 0.0298(3) -0.0011(2) -0.0014(2) -0.0058(2)
I9 0.0275(3) 0.0199(2) 0.0279(3) -0.0029(2) -0.0020(2) -0.0055(2)
I10 0.0205(2) 0.0212(2) 0.0223(2) -0.00905(19) -0.00158(18) -0.00452(19)
I11 0.0245(2) 0.0289(3) 0.0193(2) -0.0146(2) -0.00204(19) -0.00182(19)

loop_
_atom_type_symbol
_atom_type_description
_atom_type_scat_dispersion_real
_atom_type_scat_dispersion_imag
_atom_type_scat_source
C C 0.0033 0.0016 'International Tables Vol C Tables 4.2.6.8 and 6.1.1.4'
H H 0.0000 0.0000 'International Tables Vol C Tables 4.2.6.8 and 6.1.1.4'
N N 0.0061 0.0033 'International Tables Vol C Tables 4.2.6.8 and 6.1.1.4'
I I -0.4742 1.8119 'International Tables Vol C Tables 4.2.6.8 and 6.1.1.4'
Bi Bi -4.1077 10.2566 'International Tables Vol C Tables 4.2.6.8 and 6.1.1.4'

loop_
_geom_angle_atom_site_label_1
_geom_angle_atom_site_label_2
_geom_angle_atom_site_label_3
_geom_angle_site_symmetry_1
_geom_angle_site_symmetry_3
_geom_angle
_geom_angle_publ_flag
I2 Bi1 I1 . . 100.270(17) no
I2 Bi1 I3 . . 97.672(17) no
I1 Bi1 I3 . . 92.085(18) no
I2 Bi1 I5 . . 85.835(15) no
I1 Bi1 I5 . . 91.187(17) no
I3 Bi1 I5 . . 174.704(17) no
I2 Bi1 I6 . . 163.460(16) no
I1 Bi1 I6 . . 93.196(16) no
I3 Bi1 I6 . . 91.341(15) no
I5 Bi1 I6 . . 84.316(13) no
I2 Bi1 I7 . . 83.376(15) no
I1 Bi1 I7 . . 176.143(17) no
I3 Bi1 I7 . . 88.652(16) no
I5 Bi1 I7 . . 87.811(15) no
I6 Bi1 I7 . . 83.000(13) no
I4 Bi2 I9 . . 95.744(17) no
I4 Bi2 I5 . . 94.576(17) no
I9 Bi2 I5 . . 94.454(16) no
I4 Bi2 I11 . 2_656 91.960(15) no
I9 Bi2 I11 . 2_656 91.532(15) no
I5 Bi2 I11 . 2_656 170.651(16) no
I4 Bi2 I10 . . 175.012(16) no
I9 Bi2 I10 . . 87.448(15) no
I5 Bi2 I10 . . 88.983(15) no
I11 Bi2 I10 2_656 . 84.109(14) no
I4 Bi2 I6 . . 94.168(15) no
I9 Bi2 I6 . . 168.984(16) no
I5 Bi2 I6 . . 89.528(14) no
I11 Bi2 I6 2_656 . 83.327(14) no
I10 Bi2 I6 . . 82.350(13) no
I8 Bi3 I7 . . 94.847(17) no
I8 Bi3 I11 . . 94.685(16) no
I7 Bi3 I11 . . 89.936(15) no
I8 Bi3 I6 . . 91.418(16) no
I7 Bi3 I6 . . 93.227(15) no
I11 Bi3 I6 . . 172.868(15) no
I8 Bi3 I10 . 2_656 91.706(16) no
I7 Bi3 I10 . 2_656 173.374(16) no
I11 Bi3 I10 . 2_656 90.508(14) no
I6 Bi3 I10 . 2_656 85.618(14) no
I8 Bi3 I10 . . 176.741(16) no
I7 Bi3 I10 . . 86.680(15) no
I11 Bi3 I10 . . 88.189(14) no
I6 Bi3 I10 . . 85.617(13) ?
I10 Bi3 I10 2_656 . 86.726(14) no
Bi2 I5 Bi1 . . 96.952(15) ?
Bi3 I6 Bi1 . . 89.655(13) ?
Bi3 I6 Bi2 . . 97.402(14) ?
Bi1 I6 Bi2 . . 88.927(13) ?
Bi3 I7 Bi1 . . 93.539(15) ?
Bi3 I10 Bi3 2_656 . 93.275(14) ?
Bi3 I10 Bi2 2_656 . 89.164(13) ?
Bi3 I10 Bi2 . . 94.416(13) ?
Bi3 I11 Bi2 . 2_656 95.550(15) ?
C2 C1 N1 . . 120.7(12) ?
C2 C1 H1 . . 119.7 ?
N1 C1 H1 . . 119.7 ?
C1 C2 C3 . . 122.6(12) ?
C1 C2 H2 . . 118.7 ?
C3 C2 H2 . . 118.7 ?
C2 C3 C4 . . 119.9(10) ?
C2 C3 H3 . . 120.0 ?
C4 C3 H3 . . 120.0 ?
C5 C4 C3 . . 114.8(9) ?
C5 C4 H4 . . 122.6 ?
C3 C4 H4 . . 122.6 ?
C4 C5 N1 . . 118.9(8) ?
C4 C5 C6 . . 125.1(8) ?
N1 C5 C6 . . 116.0(7) ?
C7 C6 N2 . . 124.1(8) ?
C7 C6 C5 . . 120.9(7) ?
N2 C6 C5 . . 115.0(7) ?
C6 C7 C8 . . 119.3(8) ?
C6 C7 H7 . . 120.3 ?
C8 C7 H7 . . 120.3 ?
C7 C8 C9 . . 118.5(8) ?
C7 C8 H8 . . 120.7 ?
C9 C8 H8 . . 120.7 ?
C10 C9 C8 . . 118.7(9) ?
C10 C9 H9 . . 120.7 ?
C8 C9 H9 . . 120.7 ?
N2 C10 C9 . . 123.3(9) ?
N2 C10 H10 . . 118.4 ?
C9 C10 H10 . . 118.4 ?
C12 C11 N3 . . 118.4(12) ?
C12 C11 H11 . . 120.8 ?
N3 C11 H11 . . 120.8 ?
C13 C12 C11 . . 122.1(15) ?
C13 C12 H12 . . 118.9 ?
C11 C12 H12 . . 118.9 ?
C12 C13 C14 . . 122.3(15) ?
C12 C13 H13 . . 118.9 ?
C14 C13 H13 . . 118.9 ?
C15 C14 C13 . . 119.2(11) ?
C15 C14 H14 . . 120.4 ?
C13 C14 H14 . . 120.4 ?
C14 C15 N3 . . 120.6(9) ?
C14 C15 C16 . . 117.9(9) ?
N3 C15 C16 . . 121.5(8) ?
C17 C16 N4 . . 121.1(8) ?
C17 C16 C15 . . 121.3(8) ?
N4 C16 C15 . . 117.6(9) ?
C16 C17 C18 . . 120.1(8) ?
C16 C17 H17 . . 119.9 ?
C18 C17 H17 . . 119.9 ?
C19 C18 C17 . . 122.4(10) ?
C19 C18 H18 . . 118.8 ?
C17 C18 H18 . . 118.8 ?
C18 C19 C20 . . 119.0(12) ?
C18 C19 H19 . . 120.5 ?
C20 C19 H19 . . 120.5 ?
C19 C20 N4 . . 123.4(12) ?
C19 C20 H20 . . 118.3 ?
N4 C20 H20 . . 118.3 ?
C5 N1 C1 . . 123.0(8) ?
C6 N2 C10 . . 116.1(8) ?
C15 N3 C11 . . 117.5(8) ?
C16 N4 C20 . . 114.0(10) ?

loop_
_geom_bond_atom_site_label_1
_geom_bond_atom_site_label_2
_geom_bond_site_symmetry_2
_geom_bond_distance
_geom_bond_publ_flag
Bi1 I2 . 2.8837(5) no
Bi1 I1 . 2.8871(6) no
Bi1 I3 . 2.8981(6) no
Bi1 I5 . 3.3292(6) no
Bi1 I6 . 3.3596(5) no
Bi1 I7 . 3.3806(6) no
Bi2 I4 . 2.8637(6) no
Bi2 I9 . 2.8750(5) no
Bi2 I5 . 2.9750(6) no
Bi2 I11 2_656 3.2449(5) no
Bi2 I10 . 3.3790(6) no
Bi2 I6 . 3.3868(5) no
Bi3 I8 . 2.8679(6) no
Bi3 I7 . 2.9484(5) no
Bi3 I11 . 3.0166(5) no
Bi3 I6 . 3.1929(5) no
Bi3 I10 2_656 3.2285(5) no
Bi3 I10 . 3.3595(5) no
I10 Bi3 2_656 3.2285(5) ?
I11 Bi2 2_656 3.2449(5) ?
C1 C2 . 1.258(15) ?
C1 N1 . 1.365(13) ?
C1 H1 . 0.9500 ?
C2 C3 . 1.293(14) ?
C2 H2 . 0.9500 ?
C3 C4 . 1.533(14) ?
C3 H3 . 0.9500 ?
C4 C5 . 1.346(12) ?
C4 H4 . 0.9500 ?
C5 N1 . 1.357(10) ?
C5 C6 . 1.479(11) ?
C6 C7 . 1.347(11) ?
C6 N2 . 1.351(10) ?
C7 C8 . 1.369(11) ?
C7 H7 . 0.9500 ?
C8 C9 . 1.395(12) ?
C8 H8 . 0.9500 ?
C9 C10 . 1.362(12) ?
C9 H9 . 0.9500 ?
C10 N2 . 1.352(11) ?
C10 H10 . 0.9500 ?
C11 C12 . 1.356(17) ?
C11 N3 . 1.422(14) ?
C11 H11 . 0.9500 ?
C12 C13 . 1.248(18) ?
C12 H12 . 0.9500 ?
C13 C14 . 1.386(17) ?
C13 H13 . 0.9500 ?
C14 C15 . 1.325(13) ?
C14 H14 . 0.9500 ?
C15 N3 . 1.377(11) ?
C15 C16 . 1.470(13) ?
C16 C17 . 1.337(11) ?
C16 N4 . 1.404(13) ?
C17 C18 . 1.349(12) ?
C17 H17 . 0.9500 ?
C18 C19 . 1.310(14) ?
C18 H18 . 0.9500 ?
C19 C20 . 1.321(15) ?
C19 H19 . 0.9500 ?
C20 N4 . 1.417(14) ?
C20 H20 . 0.9500 ?

loop_
_geom_torsion_atom_site_label_1
_geom_torsion_atom_site_label_2
_geom_torsion_atom_site_label_3
_geom_torsion_atom_site_label_4
_geom_torsion_site_symmetry_1
_geom_torsion_site_symmetry_4
_geom_torsion
I4 Bi2 I5 Bi1 . . -90.026(18)
I9 Bi2 I5 Bi1 . . 173.835(16)
I10 Bi2 I5 Bi1 . . 86.475(15)
I6 Bi2 I5 Bi1 . . 4.118(15)
I2 Bi1 I5 Bi2 . . -170.866(18)
I1 Bi1 I5 Bi2 . . 88.922(18)
I6 Bi1 I5 Bi2 . . -4.172(15)
I7 Bi1 I5 Bi2 . . -87.351(16)
I8 Bi3 I6 Bi1 . . -88.906(15)
I7 Bi3 I6 Bi1 . . 6.031(14)
I10 Bi3 I6 Bi1 2_656 . 179.492(13)
I10 Bi3 I6 Bi1 . . 92.448(13)
I8 Bi3 I6 Bi2 . . -177.779(15)
I7 Bi3 I6 Bi2 . . -82.842(16)
I10 Bi3 I6 Bi2 2_656 . 90.619(14)
I10 Bi3 I6 Bi2 . . 3.575(12)
I2 Bi1 I6 Bi3 . . -40.04(6)
I1 Bi1 I6 Bi3 . . 175.352(15)
I3 Bi1 I6 Bi3 . . 83.188(16)
I5 Bi1 I6 Bi3 . . -93.772(14)
I7 Bi1 I6 Bi3 . . -5.289(13)
I2 Bi1 I6 Bi2 . . 57.37(6)
I1 Bi1 I6 Bi2 . . -87.239(16)
I3 Bi1 I6 Bi2 . . -179.402(15)
I5 Bi1 I6 Bi2 . . 3.637(13)
I7 Bi1 I6 Bi2 . . 92.121(14)
I4 Bi2 I6 Bi3 . . -179.985(15)
I9 Bi2 I6 Bi3 . . -25.89(9)
I5 Bi2 I6 Bi3 . . 85.461(16)
I11 Bi2 I6 Bi3 2_656 . -88.496(15)
I10 Bi2 I6 Bi3 . . -3.576(12)
I4 Bi2 I6 Bi1 . . 90.503(15)
I9 Bi2 I6 Bi1 . . -115.40(8)
I5 Bi2 I6 Bi1 . . -4.051(15)
I11 Bi2 I6 Bi1 2_656 . -178.008(13)
I10 Bi2 I6 Bi1 . . -93.089(13)
I8 Bi3 I7 Bi1 . . 85.695(17)
I11 Bi3 I7 Bi1 . . -179.609(14)
I6 Bi3 I7 Bi1 . . -6.005(14)
I10 Bi3 I7 Bi1 . . -91.419(14)
I2 Bi1 I7 Bi3 . . 176.338(16)
I3 Bi1 I7 Bi3 . . -85.778(17)
I5 Bi1 I7 Bi3 . . 90.279(15)
I6 Bi1 I7 Bi3 . . 5.740(14)
I7 Bi3 I10 Bi3 . 2_656 179.346(16)
I11 Bi3 I10 Bi3 . 2_656 -90.614(14)
I6 Bi3 I10 Bi3 . 2_656 85.849(14)
I10 Bi3 I10 Bi3 2_656 2_656 0.0
I7 Bi3 I10 Bi2 . . 89.932(15)
I11 Bi3 I10 Bi2 . . 179.973(14)
I6 Bi3 I10 Bi2 . . -3.564(12)
I10 Bi3 I10 Bi2 2_656 . -89.414(14)
I9 Bi2 I10 Bi3 . 2_656 85.996(15)
I5 Bi2 I10 Bi3 . 2_656 -179.500(13)
I11 Bi2 I10 Bi3 2_656 2_656 -5.809(13)
I6 Bi2 I10 Bi3 . 2_656 -89.840(13)
I9 Bi2 I10 Bi3 . . 179.216(15)
I5 Bi2 I10 Bi3 . . -86.280(14)
I11 Bi2 I10 Bi3 2_656 . 87.411(14)
I6 Bi2 I10 Bi3 . . 3.380(12)
I8 Bi3 I11 Bi2 . 2_656 -85.247(17)
I7 Bi3 I11 Bi2 . 2_656 179.894(14)
I10 Bi3 I11 Bi2 2_656 2_656 6.506(14)
I10 Bi3 I11 Bi2 . 2_656 93.214(14)
C1 C2 C3 C4 . . 0.7(18)
C2 C3 C4 C5 . . -1.8(15)
C3 C4 C5 N1 . . 1.2(13)
C3 C4 C5 C6 . . -179.1(8)
C4 C5 C6 C7 . . 2.2(14)
N1 C5 C6 C7 . . -178.1(8)
C4 C5 C6 N2 . . -179.2(9)
N1 C5 C6 N2 . . 0.5(11)
N2 C6 C7 C8 . . -0.4(13)
C5 C6 C7 C8 . . 178.0(8)
C6 C7 C8 C9 . . -0.4(13)
C7 C8 C9 C10 . . 1.2(13)
C8 C9 C10 N2 . . -1.2(14)
C13 C14 C15 N3 . . 1.4(16)
C13 C14 C15 C16 . . -178.8(11)
C14 C15 C16 C17 . . 2.0(14)
N3 C15 C16 C17 . . -178.2(8)
C14 C15 C16 N4 . . -177.6(8)
N3 C15 C16 N4 . . 2.2(14)
N4 C16 C17 C18 . . -1.0(14)
C15 C16 C17 C18 . . 179.4(9)
C16 C17 C18 C19 . . 0.0(16)
C17 C18 C19 C20 . . 0.7(18)
C18 C19 C20 N4 . . -0.3(19)
C4 C5 N1 C1 . . 0.3(14)
C6 C5 N1 C1 . . -179.4(9)
C2 C1 N1 C5 . . -1.5(17)
C7 C6 N2 C10 . . 0.4(13)
C5 C6 N2 C10 . . -178.1(7)
C9 C10 N2 C6 . . 0.5(13)
C14 C15 N3 C11 . . -1.2(14)
C16 C15 N3 C11 . . 179.1(9)
C12 C11 N3 C15 . . 0.6(16)
C17 C16 N4 C20 . . 1.3(15)
C15 C16 N4 C20 . . -179.1(9)
C19 C20 N4 C16 . . -0.6(17)
